data_4129162
loop_
_publ_author_name
'Berdiell, Izar Capel'
'Hochd\"orffer, Tim'
'Desplanches, C\'edric'
'Kulmaczewski, Rafal'
'Shahid, Namrah'
'Wolny, Juliusz A.'
'Warriner, Stuart L.'
'Cespedes, Oscar'
'Sch\"unemann, Volker'
'Chastanet, Guillaume'
'Halcrow, Malcolm A.'

_publ_section_title
;
 Supramolecular Iron Metallocubanes Exhibiting Site-Selective Thermal and
 Light-Induced Spin-Crossover.
;
_journal_issue 47
_journal_name_full 'Journal of the American Chemical Society'
_journal_page_first 18759
_journal_page_last 18770
_journal_paper_doi 10.1021/jacs.9b08862
_journal_volume 141
_journal_year 2019
_chemical_formula_moiety 'C120 H84 Fe8 N72 O12, H12 Fe O6, 7(B F4), 6(C2 H3 N)'
_chemical_formula_sum 'C132 H114 B7 F28 Fe9 N78 O18'
_chemical_formula_weight 4191.33
_chemical_name_systematic
;
Dodecakis-[4,6-di(pyrazol-1-yl)-2-hydroxypyrimidinate]octa-iron(II) 
hexa-aqua-iron(III) hepta-tetrafluoroborate hexa-acetonitrile solvate
;
_space_group_crystal_system monoclinic
_space_group_IT_number 15
_space_group_name_Hall '-C 2yc'
_space_group_name_H-M_alt 'C 1 2/c 1'
_atom_sites_solution_hydrogens geom
_atom_sites_solution_primary direct
_atom_sites_solution_secondary difmap
_audit_creation_date 2018-08-09
_audit_creation_method
;
  Olex2 1.2
  (compiled Apr 23 2013 17:54:37, GUI svn.r4466)
;
_cell_angle_alpha 90.00
_cell_angle_beta 92.810(1)
_cell_angle_gamma 90.00
_cell_formula_units_Z 4
_cell_length_a 28.3179(3)
_cell_length_b 21.0820(2)
_cell_length_c 29.2509(3)
_cell_measurement_reflns_used 13530
_cell_measurement_temperature 200(2)
_cell_measurement_theta_max 24.11
_cell_measurement_theta_min 1.17
_cell_volume 17441.7(3)
_computing_cell_refinement 'XIA2 0.4.0.438-g4431aaa (Winter, 2010)'
_computing_data_reduction 'XIA2 0.4.0.438-g4431aaa (Winter, 2010)'
_computing_molecular_graphics 'XSEED (Barbour, 2001)'
_computing_publication_material
;
O. V. Dolomanov, L. J. Bourhis, R. J. Gildea, J. A. K. Howard and H. Puschmann,
OLEX2: a complete structure solution, refinement and analysis program.
J. Appl. Cryst. (2009). 42, 339-341.
;
_computing_structure_refinement 'SHELXL-97 (Sheldrick, 1997)'
_computing_structure_solution 'SHELXS-97 (Sheldrick, 1990)'
_diffrn_ambient_temperature 200(2)
_diffrn_measured_fraction_theta_full 0.772
_diffrn_measured_fraction_theta_max 0.751
_diffrn_measurement_device_type 'Fluid Film Devices'
_diffrn_measurement_method 'shutterless scans'
_diffrn_radiation_monochromator 'silicon 111'
_diffrn_radiation_source 'Diamond Light Source station I19'
_diffrn_radiation_type synchrotron
_diffrn_radiation_wavelength 0.68890
_diffrn_reflns_av_R_equivalents 0.0321
_diffrn_reflns_av_unetI/netI 0.0440
_diffrn_reflns_limit_h_max 33
_diffrn_reflns_limit_h_min -26
_diffrn_reflns_limit_k_max 23
_diffrn_reflns_limit_k_min -22
_diffrn_reflns_limit_l_max 31
_diffrn_reflns_limit_l_min -28
_diffrn_reflns_number 36429
_diffrn_reflns_theta_full 24.82
_diffrn_reflns_theta_max 25.09
_diffrn_reflns_theta_min 1.17
_diffrn_standards_decay_% 0
_diffrn_standards_interval_count 0
_diffrn_standards_interval_time 0
_diffrn_standards_number 0
_exptl_absorpt_coefficient_mu 0.776
_exptl_absorpt_correction_T_max 1.000
_exptl_absorpt_correction_T_min 0.973
_exptl_absorpt_correction_type multi-scan
_exptl_absorpt_process_details
;
CCP4 7.0.027: AIMLESS, version 0.5.31 

Scaling & analysis of unmerged intensities,
absorption correction using spherical harmonics
;
_exptl_crystal_colour orange
_exptl_crystal_density_diffrn 1.596
_exptl_crystal_density_method 'not measured'
_exptl_crystal_description 'square prism'
_exptl_crystal_F_000 8468
_exptl_crystal_size_max 0.16
_exptl_crystal_size_mid 0.14
_exptl_crystal_size_min 0.05
_refine_diff_density_max 0.928
_refine_diff_density_min -0.615
_refine_diff_density_rms 0.093
_refine_ls_extinction_method none
_refine_ls_goodness_of_fit_ref 1.102
_refine_ls_hydrogen_treatment constr
_refine_ls_matrix_type full
_refine_ls_number_parameters 1271
_refine_ls_number_reflns 12794
_refine_ls_number_restraints 192
_refine_ls_restrained_S_all 1.124
_refine_ls_R_factor_all 0.0873
_refine_ls_R_factor_gt 0.0759
_refine_ls_shift/su_max 0.046
_refine_ls_shift/su_mean 0.002
_refine_ls_structure_factor_coef Fsqd
_refine_ls_weighting_details 'calc w=1/[\s^2^(Fo^2^)+(0.1919P)^2^+1.8081P] where P=(Fo^2^+2Fc^2^)/3'
_refine_ls_weighting_scheme calc
_refine_ls_wR_factor_gt 0.2430
_refine_ls_wR_factor_ref 0.2554
_reflns_number_gt 9888
_reflns_number_total 12794
_reflns_threshold_expression >2sigma(I)
_cod_data_source_file ja9b08862_si_006.cif
_cod_data_source_block ic78200
_cod_depositor_comments 'Adding full bibliography for 4129157--4129168.cif.'
_cod_database_code 4129162
_olex2_refinement_description
;
1. Fixed Uiso
 At 1.2 times of:
  All C(H) groups
 At 1.5 times of:
  All C(H,H,H) groups
2. Restrained distances
 B111-F12A = B111-F13A = B111-F14A = B111-F15A
 1.38812 with sigma of 0.02
 B111-F12B = B111-F13B = B111-F14B = B111-F15B
 1.38812 with sigma of 0.02
 B111-F12C = B111-F13C = B111-F14C = B111-F15C
 1.38812 with sigma of 0.02
 B111-F12D = B111-F13D = B111-F14D = B111-F15D
 1.38812 with sigma of 0.02
 F12A-F13A = F12A-F14A = F12A-F15A = F13A-F14A = F13A-F15A = F14A-F15A
 2.2668 with sigma of 0.02
 F12B-F13B = F12B-F14B = F12B-F15B = F13B-F14B = F13B-F15B = F14B-F15B
 2.2668 with sigma of 0.02
 F12C-F13C = F12C-F14C = F12C-F15C = F13C-F14C = F13C-F15C = F14C-F15C
 2.2668 with sigma of 0.02
 F12D-F13D = F12D-F14D = F12D-F15D = F13D-F14D = F13D-F15D = F14D-F15D
 2.2668 with sigma of 0.02
 B16A-F17A = B16A-F18A = B16A-F19A = B16A-F20A
 1.38812 with sigma of 0.02
 B16B-F17B = B16B-F18B = B16B-F19B = B16B-F20B
 1.38812 with sigma of 0.02
 B16C-F17C = B16C-F18C = B16C-F19C = B16C-F20C
 1.38812 with sigma of 0.02
 F17A-F18A = F17A-F19A = F17A-F20A = F18A-F19A = F18A-F20A = F19A-F20A
 2.2668 with sigma of 0.02
 F17B-F18B = F17B-F19B = F17B-F20B = F18B-F19B = F18B-F20B = F19B-F20B
 2.2668 with sigma of 0.02
 F17C-F18C = F17C-F19C = F17C-F20C = F18C-F19C = F18C-F20C = F19C-F20C
 2.2668 with sigma of 0.02
 B21A-F22A = B21A-F23A = B21A-F24A = B21A-F25A
 1.38812 with sigma of 0.02
 B21A-F22B = B21A-F23B = B21A-F24B = B21A-F25B
 1.38812 with sigma of 0.02
 B21C-F22C = B21C-F23C = B21C-F24C = B21C-F25C
 1.38812 with sigma of 0.02
 F22A-F23A = F22A-F24A = F22A-F25A = F23A-F24A = F23A-F25A = F24A-F25A
 2.2668 with sigma of 0.02
 F22B-F23B = F22B-F24B = F22B-F25B = F23B-F24B = F23B-F25B = F24B-F25B
 2.2668 with sigma of 0.02
 F22C-F23C = F22C-F24C = F22C-F25C = F23C-F24C = F23C-F25C = F24C-F25C
 2.2668 with sigma of 0.02
 B26A-F27A = B26A-F28A = B26A-F29A = B26A-F30A
 1.38812 with sigma of 0.02
 B26B-F27B = B26B-F28B = B26B-F29B = B26B-F30B
 1.38812 with sigma of 0.02
 F27A-F28A = F27A-F29A = F27A-F30A = F28A-F29A = F28A-F30A = F29A-F30A
 2.2668 with sigma of 0.02
 F27B-F28B = F27B-F29B = F27B-F30B = F28B-F29B = F28B-F30B = F29B-F30B
 2.2668 with sigma of 0.02
 C31A-C32A = C31B-C32B
 1.48 with sigma of 0.02
 C32A-N33A = C32B-N33B
 1.15 with sigma of 0.02
 C31A-N33A = C31B-N33B
 2.63 with sigma of 0.02
 C37A-C38A = C37B-C38B
 1.48 with sigma of 0.02
 C38A-N39C = C38B-N39C
 1.15 with sigma of 0.02
 C37A-N39C = C37B-N39C
 2.63 with sigma of 0.02
 C40C-C41C = C40D-C41D
 1.48 with sigma of 0.02
 C41C-N42C = C41D-N42D
 1.15 with sigma of 0.02
 C40C-N42C = C40D-N42D
 2.63 with sigma of 0.02
3. Uiso/Uaniso restraints and constraints
F12A \\sim F13A \\sim F14A \\sim F15A \\sim F12B \\sim F13B \\sim F14B \\sim F15B \\sim F12C \\sim F13C \\sim F14C \\sim F15C \\sim F12D \\sim F13D \\sim F14D \\sim F15D: within 1.7A with sigma of 0.02 and sigma for terminal atoms of 0.04
B26A \\sim F27A \\sim F28A \\sim F29A \\sim F30A \\sim B26B \\sim F27B \\sim F28B \\sim F29B \\sim F30B: within 1.7A with sigma of 0.04 and sigma for terminal atoms of 0.08
4. Others
 1(DFIX)=1(DFIX)=1(DFIX)=1(DFIX)=1(DFIX)=1(DFIX)=1(DFIX)=1(DFIX)=1(DFIX)=
 1(DFIX)=1(DFIX)=1(DFIX)=FVAR(1)
 1(DFIX)=1(DFIX)=1(DFIX)=1(DFIX)=1(DFIX)=1(DFIX)=1(DFIX)=1(DFIX)=1(DFIX)=
 1(DFIX)=1(DFIX)=1(DFIX)=1.633*FVAR(2)
 Fixed Sof: N16A(0.5) N17A(0.5) C18A(0.5) H18A(0.5) C19A(0.5) H19A(0.5)
 C20A(0.5) H20A(0.5) N16B(0.5) N17B(0.5) C18B(0.5) H18B(0.5) C19B(0.5)
 H19B(0.5) C20B(0.5) H20B(0.5) N38A(0.5) N39A(0.5) C40A(0.5) H40A(0.5)
 C41A(0.5) H41A(0.5) C42A(0.5) H42A(0.5) N38B(0.5) N39B(0.5) C40B(0.5)
 H40B(0.5) C41B(0.5) H41B(0.5) C42B(0.5) H42B(0.5) N50A(0.5) N51A(0.5)
 C52A(0.5) H52A(0.5) C53A(0.5) H53A(0.5) C54A(0.5) H54A(0.5) N50B(0.5)
 N51B(0.5) C52B(0.5) H52B(0.5) C53B(0.5) H53B(0.5) C54B(0.5) H54B(0.5)
 N84A(0.5) N85A(0.5) C86A(0.5) H86A(0.5) C87A(0.5) H87A(0.5) C88A(0.5)
 H88A(0.5) N84B(0.5) N85B(0.5) C86B(0.5) H86B(0.5) C87B(0.5) H87B(0.5)
 C88B(0.5) H88B(0.5) N01A(0.5) N02A(0.5) C03A(0.5) H03A(0.5) C04A(0.5)
 H04A(0.5) C05A(0.5) H05A(0.5) N01B(0.5) N02B(0.5) C03B(0.5) H03B(0.5)
 C04B(0.5) H04B(0.5) C05B(0.5) H05B(0.5) F12A(0.25) F13A(0.25) F14A(0.25)
 F15A(0.25) F12B(0.25) F13B(0.25) F14B(0.25) F15B(0.25) F12C(0.25) F13C(0.25)
 F14C(0.25) F15C(0.25) F12D(0.25) F13D(0.25) F14D(0.25) F15D(0.25) B16A(0.34)
 F17A(0.34) F18A(0.34) F19A(0.34) F20A(0.34) B16B(0.33) F17B(0.33) F18B(0.33)
 F19B(0.33) F20B(0.33) B16C(0.33) F17C(0.33) F18C(0.33) F19C(0.33) F20C(0.33)
 B21A(0.8) F22A(0.4) F23A(0.4) F24A(0.4) F25A(0.4) F22B(0.4) F23B(0.4)
 F24B(0.4) F25B(0.4) B21C(0.2) F22C(0.2) F23C(0.2) F24C(0.2) F25C(0.2)
 B26A(0.35) F27A(0.35) F28A(0.35) F29A(0.35) F30A(0.35) B26B(0.15) F27B(0.15)
 F28B(0.15) F29B(0.15) F30B(0.15) C31A(0.25) H31A(0.25) H31B(0.25) H31C(0.25)
 C32A(0.25) N33A(0.25) C31B(0.5) H31D(0.5) H31E(0.5) H31F(0.5) C32B(0.5)
 N33B(0.5) C134(0.5) H13A(0.5) H13B(0.5) H13C(0.5) C135(0.5) N136(0.5)
 C37A(0.5) H37A(0.5) H37B(0.5) H37C(0.5) C38A(0.5) C37B(0.5) H37D(0.5)
 H37E(0.5) H37F(0.5) C38B(0.5) C40C(0.5) H40C(0.5) H40D(0.5) H40E(0.5)
 C41C(0.5) N42C(0.5) C40D(0.25) H40F(0.25) H40G(0.25) H40H(0.25) C41D(0.25)
 N42D(0.25)
5.a Aromatic/amide H refined with riding coordinates:
 C13(H13), C18A(H18A), C19A(H19A), C20A(H20A), C18B(H18B), C19B(H19B),
 C20B(H20B), C23(H23), C24(H24), C25(H25), C30(H30), C35(H35), C36(H36),
 C37(H37), C40A(H40A), C41A(H41A), C42A(H42A), C40B(H40B), C41B(H41B),
 C42B(H42B), C47(H47), C52A(H52A), C53A(H53A), C54A(H54A), C52B(H52B),
 C53B(H53B), C54B(H54B), C57(H57), C58(H58), C59(H59), C64(H64), C69(H69),
 C70(H70), C71(H71), C74(H74), C75(H75), C76(H76), C81(H81), C86A(H86A),
 C87A(H87A), C88A(H88A), C86B(H86B), C87B(H87B), C88B(H88B), C91(H91), C92(H92),
  C93(H93), C98(H98), C03A(H03A), C04A(H04A), C05A(H05A), C03B(H03B),
 C04B(H04B), C05B(H05B), C108(H108), C109(H109), C110(H110)
5.b Idealised Me refined as rotating group:
 C31A(H31A,H31B,H31C), C31B(H31D,H31E,H31F), C134(H13A,H13B,H13C), C37A(H37A,
 H37B,H37C), C37B(H37D,H37E,H37F), C40C(H40C,H40D,H40E), C40D(H40F,H40G,H40H)
;

loop_
_space_group_symop_id
_space_group_symop_operation_xyz
1 'x, y, z'
2 '-x, y, -z+1/2'
3 'x+1/2, y+1/2, z'
4 '-x+1/2, y+1/2, -z+1/2'
5 '-x, -y, -z'
6 'x, -y, z-1/2'
7 '-x+1/2, -y+1/2, -z'
8 'x+1/2, -y+1/2, z-1/2'

loop_
_atom_site_label
_atom_site_type_symbol
_atom_site_fract_x
_atom_site_fract_y
_atom_site_fract_z
_atom_site_U_iso_or_equiv
_atom_site_adp_type
_atom_site_occupancy
_atom_site_symmetry_multiplicity
_atom_site_calc_flag
_atom_site_refinement_flags
_atom_site_disorder_assembly
_atom_site_disorder_group
Fe1 Fe 0.68789(3) 0.14445(3) 0.66301(3) 0.0688(3) Uani 1 1 d . . .
Fe2 Fe 0.72917(2) 0.42970(3) 0.62706(3) 0.0679(3) Uani 1 1 d . . .
Fe3 Fe 0.62740(3) 0.43229(3) 0.43108(3) 0.0714(3) Uani 1 1 d . . .
Fe4 Fe 0.91681(2) 0.35790(3) 0.53045(3) 0.0660(3) Uani 1 1 d . . .
Fe5 Fe 0.7500 0.2500 0.5000 0.0666(3) Uani 1 2 d S . .
O6 O 0.76502(11) 0.34179(14) 0.49262(13) 0.0723(9) Uani 1 1 d . . .
O7 O 0.69043(12) 0.27391(16) 0.53067(12) 0.0725(9) Uani 1 1 d . . .
O8 O 0.78570(12) 0.24998(14) 0.56095(13) 0.0734(9) Uani 1 1 d . . .
O9 O 0.68361(12) 0.28914(15) 0.61909(13) 0.0732(9) Uani 1 1 d . . .
C10 C 0.71749(19) 0.2855(2) 0.64816(18) 0.0686(12) Uani 1 1 d . . .
N11 N 0.72763(16) 0.22940(19) 0.67027(15) 0.0725(11) Uani 1 1 d . A .
C12 C 0.7640(2) 0.2290(2) 0.70019(19) 0.0799(15) Uani 1 1 d . . .
C13 C 0.7937(2) 0.2799(3) 0.7112(2) 0.0890(16) Uani 1 1 d . A .
H13 H 0.8201 0.2771 0.7324 0.107 Uiso 1 1 calc R . .
C14 C 0.78086(19) 0.3345(2) 0.68810(19) 0.0755(13) Uani 1 1 d . . .
N15 N 0.74460(14) 0.33838(19) 0.65728(15) 0.0706(10) Uani 1 1 d . A .
N16A N 0.7636(4) 0.1683(5) 0.7255(3) 0.069(3) Uiso 0.50 1 d P A 1
N17A N 0.7295(4) 0.1212(4) 0.7124(3) 0.066(3) Uiso 0.50 1 d P A 1
C18A C 0.7440(5) 0.0716(6) 0.7390(4) 0.082(3) Uiso 0.50 1 d P A 1
H18A H 0.7286 0.0316 0.7390 0.098 Uiso 0.50 1 calc PR A 1
C19A C 0.7824(6) 0.0855(6) 0.7654(5) 0.093(3) Uiso 0.50 1 d P A 1
H19A H 0.7989 0.0576 0.7861 0.112 Uiso 0.50 1 calc PR A 1
C20A C 0.7935(6) 0.1461(7) 0.7571(5) 0.100(4) Uiso 0.50 1 d P A 1
H20A H 0.8188 0.1692 0.7718 0.120 Uiso 0.50 1 calc PR A 1
N16B N 0.7801(4) 0.1733(5) 0.7209(3) 0.068(3) Uiso 0.50 1 d P A 2
N17B N 0.7456(4) 0.1292(5) 0.7199(3) 0.063(3) Uiso 0.50 1 d P A 2
C18B C 0.7658(5) 0.0765(5) 0.7386(4) 0.070(3) Uiso 0.50 1 d P A 2
H18B H 0.7512 0.0360 0.7399 0.084 Uiso 0.50 1 calc PR A 2
C19B C 0.8100(4) 0.0904(5) 0.7551(3) 0.070(2) Uiso 0.50 1 d P A 2
H19B H 0.8314 0.0626 0.7712 0.084 Uiso 0.50 1 calc PR A 2
C20B C 0.8175(5) 0.1522(5) 0.7441(4) 0.077(3) Uiso 0.50 1 d P A 2
H20B H 0.8452 0.1760 0.7519 0.093 Uiso 0.50 1 calc PR A 2
N21 N 0.80548(16) 0.3914(2) 0.69627(15) 0.0786(11) Uani 1 1 d . A .
N22 N 0.78554(16) 0.4464(2) 0.68011(16) 0.0784(11) Uani 1 1 d . A .
C23 C 0.8178(2) 0.4902(3) 0.6898(2) 0.0885(16) Uani 1 1 d . . .
H23 H 0.8137 0.5339 0.6827 0.106 Uiso 1 1 calc R C .
C24 C 0.8583(3) 0.4652(4) 0.7114(3) 0.107(2) Uani 1 1 d . A .
H24 H 0.8862 0.4874 0.7211 0.128 Uiso 1 1 calc R . .
C25 C 0.8493(2) 0.4023(3) 0.7158(2) 0.0972(17) Uani 1 1 d . . .
H25 H 0.8699 0.3716 0.7298 0.117 Uiso 1 1 calc R A .
O26 O 0.79089(14) 0.15251(15) 0.61599(13) 0.0800(10) Uani 1 1 d . A .
C27 C 0.77445(18) 0.0981(2) 0.60995(17) 0.0707(12) Uani 1 1 d . . .
N28 N 0.73051(14) 0.08310(18) 0.62569(14) 0.0683(10) Uani 1 1 d . A .
C29 C 0.71520(17) 0.0242(2) 0.62003(18) 0.0704(12) Uani 1 1 d . . .
C30 C 0.7388(2) -0.0228(2) 0.59808(19) 0.0784(14) Uani 1 1 d . A .
H30 H 0.7264 -0.0643 0.5933 0.094 Uiso 1 1 calc R . .
C31 C 0.78163(19) -0.0043(2) 0.58373(18) 0.0737(13) Uani 1 1 d . . .
N32 N 0.80049(16) 0.05258(18) 0.58898(15) 0.0739(11) Uani 1 1 d . . .
N33 N 0.67245(15) 0.01085(19) 0.64079(15) 0.0750(11) Uani 1 1 d . A .
N34 N 0.65361(15) 0.05758(19) 0.66592(16) 0.0761(11) Uani 1 1 d . A .
C35 C 0.6145(2) 0.0324(3) 0.6820(2) 0.0835(15) Uani 1 1 d . . .
H35 H 0.5929 0.0547 0.7000 0.100 Uiso 1 1 calc R A .
C36 C 0.6095(2) -0.0300(3) 0.6691(3) 0.1000(19) Uani 1 1 d . A .
H36 H 0.5851 -0.0584 0.6770 0.120 Uiso 1 1 calc R . .
C37 C 0.6467(2) -0.0431(3) 0.6423(2) 0.0897(16) Uani 1 1 d . . .
H37 H 0.6531 -0.0822 0.6278 0.108 Uiso 1 1 calc R A .
N38A N 0.8080(3) -0.0460(4) 0.5580(3) 0.060(3) Uiso 0.50 1 d P A 1
N39A N 0.8536(4) -0.0336(5) 0.5535(4) 0.065(3) Uiso 0.50 1 d P . 1
C40A C 0.8749(5) -0.0832(6) 0.5362(5) 0.066(3) Uiso 0.50 1 d P A 1
H40A H 0.9077 -0.0873 0.5315 0.080 Uiso 0.50 1 calc PR A 1
C41A C 0.8399(5) -0.1283(6) 0.5262(5) 0.082(3) Uiso 0.50 1 d P A 1
H41A H 0.8437 -0.1683 0.5119 0.098 Uiso 0.50 1 calc PR A 1
C42A C 0.7998(4) -0.1035(6) 0.5411(4) 0.075(3) Uiso 0.50 1 d P A 1
H42A H 0.7700 -0.1241 0.5398 0.090 Uiso 0.50 1 calc PR A 1
N38B N 0.8164(3) -0.0527(4) 0.5706(4) 0.061(3) Uiso 0.50 1 d P A 2
N39B N 0.8624(4) -0.0343(5) 0.5651(4) 0.061(3) Uiso 0.50 1 d P . 2
C40B C 0.8809(6) -0.0861(7) 0.5506(6) 0.090(5) Uiso 0.50 1 d P A 2
H40B H 0.9134 -0.0896 0.5441 0.108 Uiso 0.50 1 calc PR A 2
C41B C 0.8487(5) -0.1374(6) 0.5452(5) 0.081(3) Uiso 0.50 1 d P A 2
H41B H 0.8549 -0.1789 0.5343 0.097 Uiso 0.50 1 calc PR A 2
C42B C 0.8077(4) -0.1142(6) 0.5588(5) 0.076(3) Uiso 0.50 1 d P A 2
H42B H 0.7785 -0.1362 0.5600 0.091 Uiso 0.50 1 calc PR A 2
O43 O 0.66345(11) 0.12216(15) 0.55271(11) 0.0660(8) Uani 1 1 d . A .
C44 C 0.63131(17) 0.1543(2) 0.56897(16) 0.0610(11) Uani 1 1 d . . .
N45 N 0.63365(13) 0.17009(17) 0.61463(14) 0.0670(10) Uani 1 1 d . A .
C46 C 0.59662(18) 0.2016(2) 0.63094(18) 0.0673(12) Uani 1 1 d . . .
C47 C 0.55734(18) 0.2204(2) 0.60455(19) 0.0713(13) Uani 1 1 d . A .
H47 H 0.5318 0.2430 0.6167 0.086 Uiso 1 1 calc R . .
C48 C 0.55824(16) 0.2041(2) 0.55997(19) 0.0675(12) Uani 1 1 d . . .
N49 N 0.59381(13) 0.17332(16) 0.54074(14) 0.0626(9) Uani 1 1 d . . .
N50A N 0.5958(4) 0.2121(5) 0.6735(4) 0.061(4) Uiso 0.50 1 d P A 1
N51A N 0.6324(5) 0.1848(7) 0.6986(4) 0.074(4) Uiso 0.50 1 d P A 1
C52A C 0.6251(7) 0.1995(9) 0.7439(6) 0.091(6) Uiso 0.50 1 d P A 1
H52A H 0.6451 0.1865 0.7692 0.109 Uiso 0.50 1 calc PR A 1
C53A C 0.5846(5) 0.2358(6) 0.7474(5) 0.070(4) Uiso 0.50 1 d P A 1
H53A H 0.5719 0.2526 0.7743 0.084 Uiso 0.50 1 calc PR A 1
C54A C 0.5663(4) 0.2421(5) 0.7014(4) 0.061(3) Uiso 0.50 1 d P A 1
H54A H 0.5381 0.2638 0.6920 0.073 Uiso 0.50 1 calc PR A 1
N50B N 0.6050(5) 0.2123(5) 0.6827(4) 0.057(4) Uiso 0.50 1 d P A 2
N51B N 0.6429(4) 0.1882(5) 0.7053(4) 0.058(3) Uiso 0.50 1 d P A 2
C52B C 0.6376(6) 0.2040(7) 0.7473(5) 0.072(5) Uiso 0.50 1 d P A 2
H52B H 0.6583 0.1903 0.7719 0.087 Uiso 0.50 1 calc PR A 2
C53B C 0.5998(7) 0.2421(8) 0.7531(6) 0.093(5) Uiso 0.50 1 d P A 2
H53B H 0.5913 0.2626 0.7805 0.112 Uiso 0.50 1 calc PR A 2
C54B C 0.5780(5) 0.2445(6) 0.7138(5) 0.074(4) Uiso 0.50 1 d P A 2
H54B H 0.5486 0.2648 0.7070 0.089 Uiso 0.50 1 calc PR A 2
N55 N 0.51865(14) 0.21533(18) 0.52923(16) 0.0702(10) Uani 1 1 d . A .
N56 N 0.51636(15) 0.1858(2) 0.48803(17) 0.0765(11) Uani 1 1 d . . .
C57 C 0.4751(2) 0.2028(3) 0.4685(2) 0.0888(16) Uani 1 1 d . A .
H57 H 0.4635 0.1892 0.4391 0.107 Uiso 1 1 calc R . .
C58 C 0.4508(2) 0.2433(3) 0.4969(3) 0.0935(17) Uani 1 1 d . . .
H58 H 0.4208 0.2624 0.4905 0.112 Uiso 1 1 calc R A .
C59 C 0.4789(2) 0.2498(3) 0.5355(2) 0.0868(16) Uani 1 1 d . A .
H59 H 0.4721 0.2738 0.5618 0.104 Uiso 1 1 calc R . .
O60 O 0.70801(11) 0.43313(15) 0.51411(12) 0.0719(9) Uani 1 1 d . . .
C61 C 0.66896(19) 0.4272(2) 0.53227(18) 0.0659(13) Uani 1 1 d . . .
N62 N 0.66736(13) 0.42137(17) 0.57919(14) 0.0649(10) Uani 1 1 d . . .
C63 C 0.62481(16) 0.4171(2) 0.59696(18) 0.0645(12) Uani 1 1 d . . .
C64 C 0.58315(17) 0.4162(2) 0.57175(18) 0.0676(12) Uani 1 1 d . . .
H64 H 0.5534 0.4120 0.5851 0.081 Uiso 1 1 calc R . .
C65 C 0.58754(16) 0.4219(2) 0.52556(18) 0.0661(12) Uani 1 1 d . . .
N66 N 0.62849(13) 0.42649(16) 0.50521(14) 0.0617(9) Uani 1 1 d . . .
N67 N 0.62646(15) 0.41594(19) 0.64530(14) 0.0698(10) Uani 1 1 d . B .
N68 N 0.66767(16) 0.42903(18) 0.66927(16) 0.0741(11) Uani 1 1 d . B .
C69 C 0.6586(2) 0.4225(2) 0.7132(2) 0.0834(15) Uani 1 1 d . . .
H69 H 0.6810 0.4276 0.7381 0.100 Uiso 1 1 calc R C .
C70 C 0.6106(2) 0.4069(3) 0.7170(2) 0.0890(17) Uani 1 1 d . . .
H70 H 0.5949 0.4003 0.7446 0.107 Uiso 1 1 calc R . .
C71 C 0.5914(2) 0.4030(3) 0.6742(2) 0.0824(15) Uani 1 1 d . . .
H71 H 0.5595 0.3931 0.6656 0.099 Uiso 1 1 calc R B .
N72 N 0.54746(15) 0.42549(19) 0.49541(16) 0.0732(11) Uani 1 1 d . B .
N73 N 0.55270(16) 0.4425(2) 0.45091(16) 0.0767(11) Uani 1 1 d . B .
C74 C 0.5098(2) 0.4447(3) 0.4310(2) 0.0855(15) Uani 1 1 d . . .
H74 H 0.5029 0.4553 0.3998 0.103 Uiso 1 1 calc R B .
C75 C 0.4758(2) 0.4290(4) 0.4631(3) 0.114(2) Uani 1 1 d . . .
H75 H 0.4425 0.4274 0.4578 0.137 Uiso 1 1 calc R . .
C76 C 0.5007(2) 0.4165(3) 0.5033(2) 0.0955(18) Uani 1 1 d . . .
H76 H 0.4879 0.4040 0.5314 0.115 Uiso 1 1 calc R B .
O77 O 0.61225(12) 0.29216(14) 0.48344(13) 0.0698(8) Uani 1 1 d . . .
C78 C 0.60287(16) 0.2847(2) 0.44212(19) 0.0640(12) Uani 1 1 d . . .
N79 N 0.60528(15) 0.33550(18) 0.41203(15) 0.0716(10) Uani 1 1 d . B .
C80 C 0.5905(2) 0.3261(2) 0.3691(2) 0.0854(15) Uani 1 1 d . . .
C81 C 0.5738(3) 0.2685(3) 0.3505(2) 0.0904(17) Uani 1 1 d . B .
H81 H 0.5639 0.2630 0.3192 0.109 Uiso 1 1 calc R . .
C82 C 0.57337(19) 0.2210(2) 0.3824(2) 0.0728(13) Uani 1 1 d . . .
N83 N 0.58822(14) 0.22533(18) 0.42558(15) 0.0674(10) Uani 1 1 d . . .
N84A N 0.6034(4) 0.3789(5) 0.3424(4) 0.085(3) Uiso 0.50 1 d P B 1
N85A N 0.6123(5) 0.4353(5) 0.3622(4) 0.077(4) Uiso 0.50 1 d P B 1
C86A C 0.6096(6) 0.4777(7) 0.3273(5) 0.092(4) Uiso 0.50 1 d P B 1
H86A H 0.6103 0.5224 0.3314 0.110 Uiso 0.50 1 calc PR B 1
C87A C 0.6056(6) 0.4478(8) 0.2848(6) 0.118(5) Uiso 0.50 1 d P B 1
H87A H 0.6095 0.4657 0.2554 0.142 Uiso 0.50 1 calc PR B 1
C88A C 0.5945(6) 0.3844(8) 0.2961(5) 0.111(4) Uiso 0.50 1 d P B 1
H88A H 0.5831 0.3521 0.2757 0.133 Uiso 0.50 1 calc PR B 1
N84B N 0.5821(3) 0.3804(4) 0.3395(3) 0.061(2) Uiso 0.50 1 d P B 2
N85B N 0.5963(4) 0.4378(4) 0.3584(3) 0.065(3) Uiso 0.50 1 d P B 2
C86B C 0.5859(5) 0.4799(5) 0.3250(4) 0.074(3) Uiso 0.50 1 d P B 2
H86B H 0.5892 0.5246 0.3280 0.089 Uiso 0.50 1 calc PR B 2
C87B C 0.5702(4) 0.4501(5) 0.2865(4) 0.081(3) Uiso 0.50 1 d P B 2
H87B H 0.5639 0.4691 0.2574 0.097 Uiso 0.50 1 calc PR B 2
C88B C 0.5652(4) 0.3891(5) 0.2967(4) 0.077(3) Uiso 0.50 1 d P B 2
H88B H 0.5518 0.3573 0.2770 0.092 Uiso 0.50 1 calc PR B 2
N89 N 0.55602(16) 0.1605(2) 0.36946(16) 0.0766(11) Uani 1 1 d . B .
N90 N 0.55440(15) 0.11436(18) 0.40172(15) 0.0733(11) Uani 1 1 d . . .
C91 C 0.5383(2) 0.0631(3) 0.3800(2) 0.0841(16) Uani 1 1 d . B .
H91 H 0.5337 0.0230 0.3940 0.101 Uiso 1 1 calc R . .
C92 C 0.5288(2) 0.0763(3) 0.3333(3) 0.0946(18) Uani 1 1 d . . .
H92 H 0.5173 0.0477 0.3102 0.114 Uiso 1 1 calc R B .
C93 C 0.5397(2) 0.1389(3) 0.3280(2) 0.0965(18) Uani 1 1 d . B .
H93 H 0.5365 0.1627 0.3004 0.116 Uiso 1 1 calc R . .
O94 O 0.82447(12) 0.35275(14) 0.59415(13) 0.0703(9) Uani 1 1 d . . .
C95 C 0.82357(16) 0.4050(2) 0.57498(17) 0.0640(11) Uani 1 1 d . . .
N96 N 0.78794(14) 0.44745(17) 0.58285(14) 0.0670(10) Uani 1 1 d . C .
C97 C 0.79073(17) 0.5051(2) 0.56447(18) 0.0699(12) Uani 1 1 d . . .
C98 C 0.82470(17) 0.5241(2) 0.53652(19) 0.0725(13) Uani 1 1 d . C .
H98 H 0.8257 0.5656 0.5240 0.087 Uiso 1 1 calc R . .
C99 C 0.85755(17) 0.4783(2) 0.52777(17) 0.0668(12) Uani 1 1 d . . .
N100 N 0.85796(13) 0.42037(16) 0.54485(14) 0.0646(10) Uani 1 1 d . C .
N01A N 0.7569(3) 0.5499(5) 0.5847(4) 0.061(3) Uiso 0.50 1 d P C 1
N02A N 0.7294(4) 0.5312(5) 0.6172(4) 0.066(3) Uiso 0.50 1 d P C 1
C03A C 0.7014(4) 0.5813(6) 0.6214(4) 0.071(3) Uiso 0.50 1 d P C 1
H03A H 0.6755 0.5819 0.6408 0.086 Uiso 0.50 1 calc PR C 1
C04A C 0.7133(5) 0.6319(7) 0.5951(5) 0.088(3) Uiso 0.50 1 d P C 1
H04A H 0.6993 0.6729 0.5943 0.106 Uiso 0.50 1 calc PR C 1
C05A C 0.7487(4) 0.6112(5) 0.5710(4) 0.072(3) Uiso 0.50 1 d P C 1
H05A H 0.7651 0.6342 0.5487 0.086 Uiso 0.50 1 calc PR C 1
N01B N 0.7526(3) 0.5452(4) 0.5707(4) 0.058(3) Uiso 0.50 1 d P C 2
N02B N 0.7222(3) 0.5280(4) 0.6044(3) 0.057(3) Uiso 0.50 1 d P C 2
C03B C 0.6919(4) 0.5737(5) 0.6066(4) 0.068(3) Uiso 0.50 1 d P C 2
H03B H 0.6665 0.5740 0.6266 0.081 Uiso 0.50 1 calc PR C 2
C04B C 0.7008(5) 0.6220(6) 0.5765(5) 0.081(3) Uiso 0.50 1 d P C 2
H04B H 0.6845 0.6612 0.5727 0.098 Uiso 0.50 1 calc PR C 2
C05B C 0.7387(4) 0.6004(5) 0.5531(4) 0.069(3) Uiso 0.50 1 d P C 2
H05B H 0.7526 0.6217 0.5285 0.083 Uiso 0.50 1 calc PR C 2
N106 N 0.89557(15) 0.49146(18) 0.49949(15) 0.0731(11) Uani 1 1 d . C .
N107 N 0.93085(15) 0.44878(18) 0.49717(15) 0.0731(11) Uani 1 1 d . . .
C108 C 0.9584(2) 0.4723(3) 0.4663(2) 0.0854(15) Uani 1 1 d . C .
H108 H 0.9863 0.4521 0.4568 0.103 Uiso 1 1 calc R . .
C109 C 0.9422(2) 0.5294(3) 0.4496(2) 0.0986(19) Uani 1 1 d . . .
H109 H 0.9563 0.5551 0.4274 0.118 Uiso 1 1 calc R C .
C110 C 0.9013(2) 0.5419(3) 0.4713(2) 0.0927(17) Uani 1 1 d . C .
H110 H 0.8813 0.5779 0.4675 0.111 Uiso 1 1 calc R . .
B111 B 0.5718(4) 0.2209(5) 0.2080(4) 0.171(5) Uiso 1 1 d D . .
F12A F 0.5601(12) 0.2356(18) 0.1631(6) 0.221(14) Uiso 0.25 1 d PDU D 1
F13A F 0.6119(7) 0.2463(12) 0.2258(10) 0.150(8) Uiso 0.25 1 d PDU D 1
F14A F 0.5333(8) 0.2478(13) 0.2350(10) 0.186(10) Uiso 0.25 1 d PDU E 1
F15A F 0.5694(12) 0.1561(8) 0.2157(13) 0.223(16) Uiso 0.25 1 d PDU D 1
F12B F 0.5419(11) 0.2693(14) 0.1938(13) 0.239(13) Uiso 0.25 1 d PDU D 2
F13B F 0.6037(12) 0.2076(17) 0.1740(10) 0.252(13) Uiso 0.25 1 d PDU D 2
F14B F 0.5972(8) 0.2352(11) 0.2477(6) 0.140(6) Uiso 0.25 1 d PDU D 2
F15B F 0.5459(13) 0.1650(13) 0.2159(13) 0.284(18) Uiso 0.25 1 d PDU D 2
F12C F 0.5637(8) 0.1946(10) 0.1635(5) 0.133(6) Uiso 0.25 1 d PDU D 3
F13C F 0.6133(8) 0.2599(13) 0.2028(10) 0.194(11) Uiso 0.25 1 d PDU F 3
F14C F 0.5345(9) 0.2662(13) 0.2125(11) 0.214(13) Uiso 0.25 1 d PDU G 3
F15C F 0.5765(12) 0.1845(14) 0.2434(8) 0.218(12) Uiso 0.25 1 d PDU D 3
F12D F 0.6216(5) 0.2190(12) 0.2003(9) 0.153(7) Uiso 0.25 1 d PDU H 4
F13D F 0.5665(14) 0.2674(11) 0.2405(10) 0.264(14) Uiso 0.25 1 d PDU D 4
F14D F 0.5459(8) 0.2292(13) 0.1683(6) 0.148(8) Uiso 0.25 1 d PDU D 4
F15D F 0.5621(5) 0.1613(6) 0.2276(5) 0.078(3) Uiso 0.25 1 d PDU D 4
B16A B 0.8295(5) 0.6911(6) 0.4421(5) 0.058(4) Uiso 0.34 1 d PD I 1
F17A F 0.8124(3) 0.6435(4) 0.4708(4) 0.069(2) Uiso 0.34 1 d PD I 1
F18A F 0.8679(3) 0.6696(4) 0.4236(3) 0.088(2) Uiso 0.34 1 d PD I 1
F19A F 0.8346(4) 0.7485(4) 0.4661(4) 0.080(3) Uiso 0.34 1 d PD I 1
F20A F 0.7910(3) 0.6944(5) 0.4092(3) 0.101(3) Uiso 0.34 1 d PD I 1
B16B B 0.8197(5) 0.6998(7) 0.4665(5) 0.063(4) Uiso 0.33 1 d PD J 2
F17B F 0.7754(4) 0.7260(6) 0.4705(5) 0.116(4) Uiso 0.33 1 d PD J 2
F18B F 0.8157(4) 0.6401(5) 0.4436(5) 0.103(3) Uiso 0.33 1 d PD J 2
F19B F 0.8466(5) 0.7390(7) 0.4390(5) 0.121(7) Uiso 0.33 1 d PD J 2
F20B F 0.8388(5) 0.6865(7) 0.5095(4) 0.143(5) Uiso 0.33 1 d PD J 2
B16C B 0.8121(6) 0.6982(7) 0.4487(6) 0.063(5) Uiso 0.33 1 d PD K 3
F17C F 0.7693(4) 0.7217(6) 0.4396(5) 0.122(4) Uiso 0.33 1 d PD K 3
F18C F 0.8172(5) 0.6625(8) 0.4891(5) 0.133(5) Uiso 0.33 1 d PD K 3
F19C F 0.8467(4) 0.7467(5) 0.4531(6) 0.068(3) Uiso 0.33 1 d PD K 3
F20C F 0.8218(7) 0.6563(8) 0.4140(6) 0.167(6) Uiso 0.33 1 d PD K 3
B21A B 0.4542(4) 0.3500(6) 0.6448(4) 0.112(7) Uiso 0.80 1 d PD . .
F22A F 0.4512(4) 0.2821(4) 0.6376(4) 0.104(3) Uiso 0.40 1 d PD L 1
F23A F 0.4823(4) 0.3570(7) 0.6859(3) 0.118(3) Uiso 0.40 1 d PD L 1
F24A F 0.4095(3) 0.3672(4) 0.6557(4) 0.076(2) Uiso 0.40 1 d PD L 1
F25A F 0.4670(5) 0.3747(6) 0.6050(4) 0.113(5) Uiso 0.40 1 d PD L 1
F22B F 0.4239(6) 0.3160(8) 0.6146(5) 0.199(6) Uiso 0.40 1 d PD L 2
F23B F 0.4857(4) 0.3105(7) 0.6648(5) 0.137(4) Uiso 0.40 1 d PD L 2
F24B F 0.4265(4) 0.3800(5) 0.6752(4) 0.115(3) Uiso 0.40 1 d PD L 2
F25B F 0.4751(4) 0.3974(5) 0.6190(4) 0.106(4) Uiso 0.40 1 d PD L 2
B21C B 0.4547(5) 0.3519(7) 0.6485(5) 0.020(6) Uiso 0.20 1 d PD L 3
F22C F 0.4675(7) 0.2878(6) 0.6518(6) 0.067(4) Uiso 0.20 1 d PD L 3
F23C F 0.4689(7) 0.3851(9) 0.6868(5) 0.109(6) Uiso 0.20 1 d PD L 3
F24C F 0.4064(4) 0.3592(7) 0.6375(6) 0.076(5) Uiso 0.20 1 d PD L 3
F25C F 0.4806(5) 0.3734(7) 0.6125(5) 0.052(4) Uiso 0.20 1 d PD L 3
B26A B 0.5012(7) 0.0668(9) 0.7152(7) 0.158(11) Uiso 0.35 1 d PDU . 1
F27A F 0.5193(4) 0.1253(5) 0.7226(4) 0.120(3) Uiso 0.35 1 d PDU M 1
F28A F 0.4546(4) 0.0597(6) 0.7323(5) 0.129(4) Uiso 0.35 1 d PDU . 1
F29A F 0.4957(7) 0.0553(9) 0.6696(5) 0.203(8) Uiso 0.35 1 d PDU N 1
F30A F 0.5284(4) 0.0249(5) 0.7419(4) 0.112(3) Uiso 0.35 1 d PDU . 1
B26B B 0.4922(10) 0.0834(15) 0.7232(8) 0.191(17) Uiso 0.15 1 d PDU . 2
F27B F 0.5000 0.1371(12) 0.7500 0.194(12) Uiso 0.30 2 d SPDU . 2
F28B F 0.4453(9) 0.0801(14) 0.7060(11) 0.162(13) Uiso 0.15 1 d PDU O 2
F29B F 0.5219(14) 0.0848(16) 0.6875(8) 0.24(2) Uiso 0.15 1 d PDU P 2
F30B F 0.5000 0.0301(13) 0.7500 0.231(14) Uiso 0.30 2 d SPDU . 2
C31A C 0.462(2) 0.128(3) 0.6688(11) 0.21(2) Uiso 0.25 1 d PD Q 3
H31A H 0.4585 0.1740 0.6738 0.314 Uiso 0.25 1 calc PR Q 3
H31B H 0.4944 0.1153 0.6773 0.314 Uiso 0.25 1 calc PR Q 3
H31C H 0.4399 0.1053 0.6876 0.314 Uiso 0.25 1 calc PR Q 3
C32A C 0.4513(9) 0.1138(12) 0.6202(8) 0.082(7) Uiso 0.25 1 d PD Q 3
N33A N 0.4507(10) 0.1015(14) 0.5825(9) 0.102(9) Uiso 0.25 1 d PD Q 3
C31B C 0.4347(12) 0.1535(14) 0.6488(8) 0.209(12) Uiso 0.50 1 d PD R 2
H31D H 0.4663 0.1508 0.6639 0.313 Uiso 0.50 1 calc PR R 2
H31E H 0.4115 0.1356 0.6689 0.313 Uiso 0.50 1 calc PR R 2
H31F H 0.4269 0.1980 0.6424 0.313 Uiso 0.50 1 calc PR R 2
C32B C 0.4339(6) 0.1180(8) 0.6060(6) 0.108(5) Uiso 0.50 1 d PD R 2
N33B N 0.4383(7) 0.0931(9) 0.5717(6) 0.131(6) Uiso 0.50 1 d PD R 2
C134 C 0.3379(7) 0.2193(9) 0.5824(7) 0.145(6) Uiso 0.50 1 d P . .
H13A H 0.3643 0.2477 0.5905 0.217 Uiso 0.50 1 calc PR . .
H13B H 0.3095 0.2445 0.5745 0.217 Uiso 0.50 1 calc PR . .
H13C H 0.3457 0.1932 0.5561 0.217 Uiso 0.50 1 calc PR . .
C135 C 0.3286(5) 0.1769(7) 0.6225(5) 0.107(4) Uiso 0.50 1 d P . .
N136 N 0.3241(4) 0.1447(6) 0.6503(4) 0.105(3) Uiso 0.50 1 d P . .
C37A C 0.7717(12) 0.2901(10) 0.8282(11) 0.224(12) Uiso 0.50 1 d PD S 1
H37A H 0.7473 0.2588 0.8191 0.336 Uiso 0.50 1 calc PR S 1
H37B H 0.7752 0.2919 0.8617 0.336 Uiso 0.50 1 calc PR S 1
H37C H 0.8018 0.2777 0.8158 0.336 Uiso 0.50 1 calc PR S 1
C38A C 0.7574(8) 0.3537(8) 0.8100(7) 0.134(6) Uiso 0.50 1 d PD S 1
C37B C 0.7093(10) 0.3043(10) 0.8224(9) 0.197(10) Uiso 0.50 1 d PD S 2
H37D H 0.7003 0.2801 0.7947 0.296 Uiso 0.50 1 calc PR S 2
H37E H 0.6816 0.3102 0.8407 0.296 Uiso 0.50 1 calc PR S 2
H37F H 0.7338 0.2812 0.8404 0.296 Uiso 0.50 1 calc PR S 2
C38B C 0.7273(7) 0.3652(9) 0.8096(7) 0.134(6) Uiso 0.50 1 d PD S 2
N39C N 0.7505(4) 0.4051(5) 0.7957(3) 0.174(3) Uiso 1 1 d D . .
C40C C 0.5831(8) 0.3284(8) 0.1147(7) 0.155(7) Uiso 0.50 1 d PD T 1
H40C H 0.5545 0.3030 0.1180 0.233 Uiso 0.50 1 calc PR T 1
H40D H 0.6107 0.3044 0.1266 0.233 Uiso 0.50 1 calc PR T 1
H40E H 0.5867 0.3381 0.0823 0.233 Uiso 0.50 1 calc PR T 1
C41C C 0.5796(5) 0.3844(6) 0.1392(5) 0.101(4) Uiso 0.50 1 d PD T 1
N42C N 0.5822(6) 0.4348(8) 0.1576(6) 0.127(5) Uiso 0.50 1 d PD T 1
C40D C 0.6074(9) 0.3716(12) 0.1878(8) 0.094(7) Uiso 0.25 1 d PD U 2
H40F H 0.6327 0.3983 0.2013 0.140 Uiso 0.25 1 calc PR U 2
H40G H 0.6208 0.3407 0.1671 0.140 Uiso 0.25 1 calc PR U 2
H40H H 0.5917 0.3492 0.2122 0.140 Uiso 0.25 1 calc PR U 2
C41D C 0.5732(13) 0.4112(18) 0.1623(13) 0.126(13) Uiso 0.25 1 d PD U 2
N42D N 0.557(2) 0.460(2) 0.150(2) 0.26(3) Uiso 0.25 1 d PD U 2

loop_
_atom_site_aniso_label
_atom_site_aniso_U_11
_atom_site_aniso_U_22
_atom_site_aniso_U_33
_atom_site_aniso_U_23
_atom_site_aniso_U_13
_atom_site_aniso_U_12
Fe1 0.0766(5) 0.0520(4) 0.0789(5) 0.0029(3) 0.0161(4) 0.0075(3)
Fe2 0.0632(5) 0.0541(4) 0.0872(5) 0.0082(3) 0.0130(4) 0.0043(3)
Fe3 0.0756(5) 0.0545(4) 0.0860(5) 0.0028(3) 0.0230(4) -0.0025(3)
Fe4 0.0642(5) 0.0503(4) 0.0845(5) 0.0000(3) 0.0135(4) -0.0026(3)
Fe5 0.0608(6) 0.0473(5) 0.0931(7) 0.0028(4) 0.0166(5) 0.0015(4)
O6 0.0630(18) 0.0522(16) 0.104(2) 0.0057(16) 0.0249(18) 0.0015(14)
O7 0.0643(19) 0.0640(19) 0.090(2) 0.0035(16) 0.0156(17) 0.0038(15)
O8 0.073(2) 0.0497(17) 0.098(2) 0.0039(15) 0.0103(18) -0.0013(14)
O9 0.063(2) 0.0595(19) 0.098(2) 0.0113(16) 0.0101(19) 0.0045(14)
C10 0.068(3) 0.057(3) 0.083(3) 0.007(2) 0.023(3) 0.011(2)
N11 0.082(3) 0.062(2) 0.075(3) 0.0105(19) 0.016(2) 0.018(2)
C12 0.108(4) 0.051(3) 0.081(3) 0.002(2) 0.016(3) 0.021(3)
C13 0.102(4) 0.071(4) 0.093(4) 0.001(3) -0.008(3) 0.021(3)
C14 0.075(3) 0.070(3) 0.083(3) -0.003(3) 0.011(3) 0.011(2)
N15 0.066(2) 0.061(2) 0.087(3) 0.0115(19) 0.019(2) 0.0083(18)
N21 0.074(3) 0.074(3) 0.088(3) 0.002(2) 0.004(2) 0.004(2)
N22 0.076(3) 0.068(3) 0.091(3) 0.002(2) 0.014(2) -0.002(2)
C23 0.086(4) 0.078(4) 0.102(4) -0.005(3) 0.011(3) -0.011(3)
C24 0.096(5) 0.103(5) 0.121(5) -0.019(4) 0.003(4) -0.012(4)
C25 0.086(4) 0.104(5) 0.101(4) -0.002(3) -0.004(3) 0.006(3)
O26 0.088(2) 0.055(2) 0.100(3) 0.0030(16) 0.032(2) -0.0066(16)
C27 0.081(3) 0.056(3) 0.076(3) 0.009(2) 0.015(3) -0.003(2)
N28 0.071(2) 0.059(2) 0.077(3) 0.0057(18) 0.017(2) -0.0027(18)
C29 0.066(3) 0.065(3) 0.081(3) 0.004(2) 0.016(2) -0.004(2)
C30 0.085(3) 0.059(3) 0.093(4) -0.005(2) 0.021(3) -0.011(2)
C31 0.077(3) 0.067(3) 0.079(3) -0.008(2) 0.020(3) -0.005(2)
N32 0.094(3) 0.051(2) 0.078(3) 0.0007(18) 0.024(2) -0.006(2)
N33 0.074(3) 0.059(2) 0.093(3) 0.001(2) 0.020(2) -0.0053(19)
N34 0.072(3) 0.065(2) 0.093(3) 0.010(2) 0.021(2) 0.000(2)
C35 0.071(3) 0.083(4) 0.099(4) 0.012(3) 0.019(3) -0.008(3)
C36 0.071(4) 0.098(5) 0.131(5) 0.016(4) 0.008(4) -0.012(3)
C37 0.076(4) 0.081(4) 0.114(4) 0.000(3) 0.018(3) -0.012(3)
O43 0.0599(18) 0.0585(17) 0.081(2) -0.0037(15) 0.0213(16) 0.0050(14)
C44 0.067(3) 0.046(2) 0.071(3) 0.004(2) 0.015(2) -0.008(2)
N45 0.066(2) 0.051(2) 0.086(3) 0.0025(18) 0.024(2) -0.0002(17)
C46 0.072(3) 0.046(2) 0.086(3) 0.003(2) 0.026(3) -0.003(2)
C47 0.069(3) 0.058(3) 0.089(4) 0.001(2) 0.019(3) 0.008(2)
C48 0.062(3) 0.051(2) 0.091(4) 0.005(2) 0.021(3) -0.005(2)
N49 0.056(2) 0.0481(19) 0.085(3) -0.0010(17) 0.019(2) 0.0012(16)
N55 0.059(2) 0.060(2) 0.093(3) 0.000(2) 0.017(2) 0.0040(17)
N56 0.062(3) 0.066(2) 0.102(3) 0.000(2) 0.006(2) 0.0000(19)
C57 0.065(3) 0.086(4) 0.114(5) -0.001(3) -0.001(3) -0.005(3)
C58 0.066(3) 0.088(4) 0.126(5) 0.005(3) 0.009(4) 0.015(3)
C59 0.071(3) 0.081(4) 0.110(5) 0.003(3) 0.020(3) 0.016(3)
O60 0.060(2) 0.067(2) 0.092(2) 0.0115(16) 0.0301(18) 0.0088(14)
C61 0.072(3) 0.040(2) 0.087(4) 0.008(2) 0.014(3) 0.0048(19)
N62 0.061(2) 0.052(2) 0.083(3) 0.0061(17) 0.020(2) 0.0055(16)
C63 0.059(3) 0.045(2) 0.091(4) 0.005(2) 0.019(3) 0.0041(18)
C64 0.060(3) 0.059(3) 0.085(3) 0.003(2) 0.020(3) -0.001(2)
C65 0.059(3) 0.049(2) 0.091(4) 0.001(2) 0.008(3) -0.0026(18)
N66 0.058(2) 0.050(2) 0.079(2) 0.0029(16) 0.019(2) 0.0013(15)
N67 0.072(3) 0.062(2) 0.076(3) 0.0061(19) 0.015(2) 0.0072(19)
N68 0.078(3) 0.060(2) 0.085(3) 0.0033(19) 0.015(2) 0.0069(19)
C69 0.105(5) 0.063(3) 0.083(4) -0.001(2) 0.020(3) 0.005(3)
C70 0.105(4) 0.075(3) 0.090(4) 0.001(3) 0.038(4) -0.002(3)
C71 0.085(4) 0.078(3) 0.087(4) 0.015(3) 0.035(3) -0.005(3)
N72 0.063(3) 0.069(2) 0.089(3) 0.006(2) 0.015(2) -0.0112(18)
N73 0.071(3) 0.070(3) 0.090(3) 0.005(2) 0.010(2) -0.0058(19)
C74 0.068(3) 0.095(4) 0.093(4) 0.007(3) 0.005(3) -0.013(3)
C75 0.068(4) 0.148(6) 0.125(6) 0.019(5) -0.002(4) -0.028(4)
C76 0.068(3) 0.114(5) 0.105(4) 0.011(4) 0.007(3) -0.019(3)
O77 0.073(2) 0.0526(18) 0.085(3) -0.0001(15) 0.0102(18) -0.0001(14)
C78 0.060(3) 0.049(2) 0.084(4) 0.001(2) 0.016(2) -0.0012(19)
N79 0.087(3) 0.052(2) 0.077(3) 0.0037(18) 0.018(2) -0.0026(19)
C80 0.116(4) 0.059(3) 0.082(4) 0.010(3) 0.017(3) -0.008(3)
C81 0.124(5) 0.067(3) 0.079(4) 0.001(3) 0.000(3) 0.000(3)
C82 0.076(3) 0.051(3) 0.092(4) -0.003(2) 0.009(3) 0.000(2)
N83 0.066(2) 0.054(2) 0.083(3) -0.0027(19) 0.009(2) 0.0021(17)
N89 0.079(3) 0.063(2) 0.089(3) -0.004(2) 0.010(2) -0.005(2)
N90 0.073(3) 0.055(2) 0.092(3) 0.000(2) 0.006(2) -0.0041(18)
C91 0.076(3) 0.066(3) 0.112(5) -0.018(3) 0.017(3) -0.014(2)
C92 0.091(4) 0.082(4) 0.111(5) -0.024(3) 0.009(3) -0.017(3)
C93 0.096(4) 0.102(5) 0.092(4) -0.014(3) 0.001(3) -0.005(3)
O94 0.069(2) 0.0486(18) 0.094(2) 0.0060(15) 0.0173(17) 0.0004(13)
C95 0.059(3) 0.046(2) 0.088(3) -0.002(2) 0.012(2) -0.0028(19)
N96 0.067(2) 0.047(2) 0.087(3) 0.0057(18) 0.006(2) 0.0021(16)
C97 0.069(3) 0.047(2) 0.093(3) -0.001(2) 0.006(3) 0.006(2)
C98 0.067(3) 0.052(3) 0.100(4) 0.012(2) 0.019(3) -0.002(2)
C99 0.067(3) 0.055(3) 0.079(3) 0.001(2) 0.009(2) -0.006(2)
N100 0.064(2) 0.046(2) 0.084(3) 0.0009(17) 0.013(2) -0.0054(16)
N106 0.075(3) 0.052(2) 0.093(3) 0.0062(19) 0.013(2) -0.0091(19)
N107 0.072(3) 0.056(2) 0.093(3) 0.000(2) 0.019(2) -0.0086(19)
C108 0.084(4) 0.071(3) 0.103(4) 0.001(3) 0.024(3) -0.011(3)
C109 0.095(4) 0.092(4) 0.111(5) 0.029(3) 0.030(4) -0.004(3)
C110 0.093(4) 0.073(3) 0.115(5) 0.029(3) 0.029(4) -0.001(3)

loop_
_atom_type_symbol
_atom_type_description
_atom_type_scat_dispersion_real
_atom_type_scat_dispersion_imag
_atom_type_scat_source
C C 0.0032 0.0015 'International Tables Vol C Tables 4.2.6.8 and 6.1.1.4'
H H 0.0000 0.0000 'International Tables Vol C Tables 4.2.6.8 and 6.1.1.4'
B B 0.0013 0.0006 'International Tables Vol C Tables 4.2.6.8 and 6.1.1.4'
N N 0.0060 0.0030 'International Tables Vol C Tables 4.2.6.8 and 6.1.1.4'
O O 0.0108 0.0057 'International Tables Vol C Tables 4.2.6.8 and 6.1.1.4'
F F 0.0167 0.0096 'International Tables Vol C Tables 4.2.6.8 and 6.1.1.4'
Fe Fe 0.3525 0.8017 'International Tables Vol C Tables 4.2.6.8 and 6.1.1.4'

loop_
_geom_angle_atom_site_label_1
_geom_angle_atom_site_label_2
_geom_angle_atom_site_label_3
_geom_angle
_geom_angle_site_symmetry_1
_geom_angle_site_symmetry_3
N11 Fe1 N17B 72.0(3) . .
N17A Fe1 N11 80.4(3) . .
N17A Fe1 N28 83.4(3) . .
N17A Fe1 N34 90.9(3) . .
N17A Fe1 N45 171.8(3) . .
N17A Fe1 N51A 100.3(5) . .
N17A Fe1 N51B 92.2(4) . .
N28 Fe1 N11 104.80(15) . .
N28 Fe1 N17B 83.4(3) . .
N34 Fe1 N11 171.03(18) . .
N34 Fe1 N17B 99.5(3) . .
N34 Fe1 N28 76.18(16) . .
N34 Fe1 N45 85.81(16) . .
N34 Fe1 N51A 88.5(4) . .
N45 Fe1 N11 102.50(16) . .
N45 Fe1 N17B 172.5(3) . .
N45 Fe1 N28 103.09(16) . .
N45 Fe1 N51A 72.1(4) . .
N51A Fe1 N11 90.8(4) . .
N51A Fe1 N17B 102.6(5) . .
N51A Fe1 N28 164.4(4) . .
N51B Fe1 N11 84.3(3) . .
N51B Fe1 N17B 93.8(4) . .
N51B Fe1 N28 169.0(3) . .
N51B Fe1 N34 93.8(3) . .
N51B Fe1 N45 80.5(3) . .
N15 Fe2 N22 74.24(17) . .
N15 Fe2 N62 109.25(16) . .
N15 Fe2 N68 85.04(15) . .
N15 Fe2 N96 104.50(14) . .
N15 Fe2 N02A 159.8(3) . .
N15 Fe2 N02B 170.8(3) . .
N62 Fe2 N22 172.60(15) . .
N68 Fe2 N22 99.99(17) . .
N68 Fe2 N62 74.15(16) . .
N68 Fe2 N96 170.23(14) . .
N96 Fe2 N22 80.96(16) . .
N96 Fe2 N62 104.03(15) . .
N02A Fe2 N22 85.9(3) . .
N02A Fe2 N62 90.1(3) . .
N02A Fe2 N68 95.1(3) . .
N02A Fe2 N96 75.2(3) . .
N02B Fe2 N22 96.5(3) . .
N02B Fe2 N62 79.9(3) . .
N02B Fe2 N68 96.6(3) . .
N02B Fe2 N96 73.7(3) . .
N32 Fe3 N39A 72.3(3) 7_656 7_656
N32 Fe3 N73 166.02(15) 7_656 .
N32 Fe3 N79 109.11(15) 7_656 .
N32 Fe3 N85B 93.8(3) 7_656 .
N39A Fe3 N85B 102.6(4) 7_656 .
N39B Fe3 N32 75.2(3) 7_656 7_656
N39B Fe3 N73 90.9(3) 7_656 .
N39B Fe3 N79 165.4(3) 7_656 .
N39B Fe3 N85B 92.4(4) 7_656 .
N66 Fe3 N32 108.06(16) . 7_656
N66 Fe3 N39A 82.0(3) . 7_656
N66 Fe3 N39B 90.5(3) . 7_656
N66 Fe3 N73 73.31(16) . .
N66 Fe3 N79 101.00(14) . .
N66 Fe3 N85B 157.9(3) . .
N73 Fe3 N39A 94.4(3) . 7_656
N73 Fe3 N85B 84.8(3) . .
N79 Fe3 N39A 175.9(3) . 7_656
N79 Fe3 N73 83.88(16) . .
N79 Fe3 N85B 73.6(3) . .
N85A Fe3 N32 83.3(4) . 7_656
N85A Fe3 N39A 101.8(4) . 7_656
N85A Fe3 N39B 92.3(4) . 7_656
N85A Fe3 N66 168.6(4) . .
N85A Fe3 N73 95.6(4) . .
N85A Fe3 N79 74.7(3) . .
N49 Fe4 N56 73.73(16) 7_656 7_656
N49 Fe4 N107 81.95(15) 7_656 .
N83 Fe4 N49 107.97(14) 7_656 7_656
N83 Fe4 N56 83.68(15) 7_656 7_656
N83 Fe4 N90 73.31(15) 7_656 7_656
N83 Fe4 N107 168.85(17) 7_656 .
N90 Fe4 N49 166.01(15) 7_656 7_656
N90 Fe4 N56 92.76(17) 7_656 7_656
N90 Fe4 N107 95.82(16) 7_656 .
N100 Fe4 N49 107.11(15) . 7_656
N100 Fe4 N56 167.57(15) . 7_656
N100 Fe4 N83 107.39(14) . 7_656
N100 Fe4 N90 85.28(15) . 7_656
N100 Fe4 N107 73.45(15) . .
N107 Fe4 N56 94.59(16) . 7_656
O6 Fe5 O6 180.00 . 7_656
O6 Fe5 O7 89.61(13) . .
O6 Fe5 O7 90.39(13) . 7_656
O6 Fe5 O8 90.25(14) . 7_656
O6 Fe5 O8 89.75(14) . .
O7 Fe5 O7 180.00 . 7_656
O8 Fe5 O7 89.96(14) . 7_656
O8 Fe5 O7 90.04(14) . .
O8 Fe5 O8 180.00 7_656 .
O9 C10 N11 120.5(5) . .
O9 C10 N15 119.0(4) . .
N15 C10 N11 120.4(5) . .
C10 N11 Fe1 125.7(4) . .
C12 N11 Fe1 117.1(3) . .
C12 N11 C10 117.2(5) . .
N11 C12 C13 126.3(5) . .
N11 C12 N16A 108.2(6) . .
N11 C12 N16B 121.5(6) . .
C13 C12 N16A 124.9(7) . .
N16B C12 C13 111.8(7) . .
C12 C13 H13 123.5 . .
C14 C13 C12 113.0(6) . .
C14 C13 H13 123.5 . .
C13 C14 N21 121.1(5) . .
N15 C14 C13 123.9(5) . .
N15 C14 N21 115.0(5) . .
C10 N15 Fe2 123.1(4) . .
C14 N15 Fe2 117.7(3) . .
C14 N15 C10 119.1(4) . .
N17A N16A C12 119.3(8) . .
C20A N16A C12 130.0(12) . .
C20A N16A N17A 110.4(12) . .
N16A N17A Fe1 114.6(7) . .
C18A N17A Fe1 143.3(10) . .
C18A N17A N16A 101.6(10) . .
N17A C18A H18A 123.9 . .
C19A C18A N17A 112.2(13) . .
C19A C18A H18A 123.9 . .
C18A C19A H19A 126.4 . .
C18A C19A C20A 107.2(14) . .
C20A C19A H19A 126.4 . .
N16A C20A C19A 108.7(14) . .
N16A C20A H20A 125.7 . .
C19A C20A H20A 125.7 . .
N17B N16B C12 110.6(9) . .
C20B N16B C12 138.8(10) . .
C20B N16B N17B 110.3(9) . .
N16B N17B Fe1 114.1(7) . .
N16B N17B C18B 105.3(10) . .
C18B N17B Fe1 132.8(10) . .
N17B C18B H18B 125.3 . .
C19B C18B N17B 109.5(11) . .
C19B C18B H18B 125.3 . .
C18B C19B H19B 127.0 . .
C18B C19B C20B 106.0(10) . .
C20B C19B H19B 127.0 . .
N16B C20B C19B 108.4(11) . .
N16B C20B H20B 125.8 . .
C19B C20B H20B 125.8 . .
N22 N21 C14 118.3(4) . .
C25 N21 C14 130.7(5) . .
C25 N21 N22 110.7(5) . .
N21 N22 Fe2 112.4(3) . .
C23 N22 Fe2 137.3(4) . .
C23 N22 N21 104.5(5) . .
N22 C23 H23 123.8 . .
N22 C23 C24 112.4(6) . .
C24 C23 H23 123.8 . .
C23 C24 H24 127.5 . .
C25 C24 C23 105.1(6) . .
C25 C24 H24 127.5 . .
N21 C25 H25 126.4 . .
C24 C25 N21 107.3(6) . .
C24 C25 H25 126.4 . .
O26 C27 N28 119.9(4) . .
O26 C27 N32 120.1(5) . .
N32 C27 N28 119.9(4) . .
C27 N28 Fe1 125.3(3) . .
C29 N28 Fe1 116.6(3) . .
C29 N28 C27 117.9(4) . .
N28 C29 C30 124.9(5) . .
N28 C29 N33 114.6(4) . .
C30 C29 N33 120.4(4) . .
C29 C30 H30 123.2 . .
C31 C30 C29 113.5(5) . .
C31 C30 H30 123.2 . .
C30 C31 N38A 119.7(6) . .
C30 C31 N38B 119.8(6) . .
N32 C31 C30 125.9(5) . .
N32 C31 N38A 114.2(5) . .
N32 C31 N38B 112.7(5) . .
C27 N32 Fe3 123.3(3) . 7_656
C31 N32 Fe3 118.8(3) . 7_656
C31 N32 C27 117.7(4) . .
N34 N33 C29 117.3(4) . .
C37 N33 C29 131.1(5) . .
C37 N33 N34 111.5(4) . .
N33 N34 Fe1 114.9(3) . .
C35 N34 Fe1 139.8(4) . .
C35 N34 N33 104.9(4) . .
N34 C35 H35 124.5 . .
N34 C35 C36 111.1(5) . .
C36 C35 H35 124.5 . .
C35 C36 H36 126.9 . .
C37 C36 C35 106.1(5) . .
C37 C36 H36 126.9 . .
N33 C37 C36 106.3(5) . .
N33 C37 H37 126.8 . .
C36 C37 H37 126.8 . .
N39A N38A C31 118.5(8) . .
C42A N38A C31 133.4(9) . .
C42A N38A N39A 107.3(9) . .
N38A N39A Fe3 113.1(7) . 7_656
C40A N39A Fe3 136.1(9) . 7_656
C40A N39A N38A 110.3(10) . .
N39A C40A H40A 126.7 . .
N39A C40A C41A 106.7(11) . .
C41A C40A H40A 126.7 . .
C40A C41A H41A 127.2 . .
C42A C41A C40A 105.7(11) . .
C42A C41A H41A 127.2 . .
N38A C42A C41A 109.9(11) . .
N38A C42A H42A 125.0 . .
C41A C42A H42A 125.0 . .
N39B N38B C31 118.8(8) . .
C42B N38B C31 127.3(9) . .
C42B N38B N39B 113.6(9) . .
N38B N39B Fe3 113.4(7) . 7_656
C40B N39B Fe3 143.0(10) . 7_656
C40B N39B N38B 101.6(11) . .
N39B C40B H40B 122.8 . .
N39B C40B C41B 114.3(14) . .
C41B C40B H40B 122.8 . .
C40B C41B H41B 127.7 . .
C42B C41B C40B 104.6(12) . .
C42B C41B H41B 127.7 . .
N38B C42B H42B 127.1 . .
C41B C42B N38B 105.9(11) . .
C41B C42B H42B 127.1 . .
O43 C44 N45 120.0(4) . .
O43 C44 N49 119.1(4) . .
N49 C44 N45 120.9(4) . .
C44 N45 Fe1 126.1(3) . .
C46 N45 Fe1 116.3(3) . .
C46 N45 C44 117.5(4) . .
N45 C46 C47 124.3(5) . .
N45 C46 N50B 109.6(6) . .
C47 C46 N50B 126.2(6) . .
N50A C46 N45 119.1(7) . .
N50A C46 C47 116.5(6) . .
C46 C47 H47 122.8 . .
C48 C47 C46 114.5(4) . .
C48 C47 H47 122.8 . .
C47 C48 N55 121.1(4) . .
N49 C48 C47 125.2(5) . .
N49 C48 N55 113.5(4) . .
C44 N49 Fe4 123.4(3) . 7_656
C48 N49 Fe4 118.2(3) . 7_656
C48 N49 C44 117.5(4) . .
C46 N50A N51A 113.9(10) . .
C46 N50A C54A 135.9(12) . .
C54A N50A N51A 110.1(12) . .
N50A N51A Fe1 117.9(9) . .
N50A N51A C52A 106.0(15) . .
C52A N51A Fe1 135.5(14) . .
N51A C52A H52A 124.6 . .
N51A C52A C53A 110.8(16) . .
C53A C52A H52A 124.6 . .
C52A C53A H53A 127.8 . .
C52A C53A C54A 104.3(13) . .
C54A C53A H53A 127.8 . .
N50A C54A C53A 108.7(11) . .
N50A C54A H54A 125.6 . .
C53A C54A H54A 125.6 . .
N51B N50B C46 121.0(9) . .
N51B N50B C54B 108.4(11) . .
C54B N50B C46 130.6(12) . .
N50B N51B Fe1 112.5(8) . .
C52B N51B Fe1 143.2(11) . .
C52B N51B N50B 104.2(11) . .
N51B C52B H52B 123.1 . .
N51B C52B C53B 113.8(15) . .
C53B C52B H52B 123.1 . .
C52B C53B H53B 127.5 . .
C54B C53B C52B 105.0(16) . .
C54B C53B H53B 127.5 . .
N50B C54B H54B 125.9 . .
C53B C54B N50B 108.2(14) . .
C53B C54B H54B 125.9 . .
N56 N55 C48 119.2(4) . .
N56 N55 C59 111.2(5) . .
C59 N55 C48 129.5(5) . .
N55 N56 Fe4 114.0(3) . 7_656
C57 N56 Fe4 139.5(4) . 7_656
C57 N56 N55 105.1(4) . .
N56 C57 H57 124.4 . .
N56 C57 C58 111.1(6) . .
C58 C57 H57 124.4 . .
C57 C58 H58 127.2 . .
C59 C58 C57 105.6(5) . .
C59 C58 H58 127.2 . .
N55 C59 H59 126.5 . .
C58 C59 N55 107.0(6) . .
C58 C59 H59 126.5 . .
O60 C61 N62 120.1(5) . .
O60 C61 N66 119.3(5) . .
N66 C61 N62 120.6(4) . .
C61 N62 Fe2 124.3(3) . .
C63 N62 Fe2 117.6(3) . .
C63 N62 C61 117.8(4) . .
N62 C63 C64 124.3(5) . .
N62 C63 N67 113.8(4) . .
C64 C63 N67 121.8(4) . .
C63 C64 H64 122.7 . .
C63 C64 C65 114.6(4) . .
C65 C64 H64 122.7 . .
C64 C65 N72 121.0(4) . .
N66 C65 C64 124.8(5) . .
N66 C65 N72 114.2(5) . .
C61 N66 Fe3 123.4(3) . .
C65 N66 Fe3 118.7(3) . .
C65 N66 C61 117.9(4) . .
N68 N67 C63 119.9(4) . .
N68 N67 C71 110.7(4) . .
C71 N67 C63 129.4(5) . .
N67 N68 Fe2 113.4(3) . .
C69 N68 Fe2 138.1(4) . .
C69 N68 N67 106.0(4) . .
N68 C69 H69 125.2 . .
N68 C69 C70 109.6(6) . .
C70 C69 H69 125.2 . .
C69 C70 H70 126.7 . .
C71 C70 C69 106.7(5) . .
C71 C70 H70 126.7 . .
N67 C71 H71 126.5 . .
C70 C71 N67 107.0(5) . .
C70 C71 H71 126.5 . .
N73 N72 C65 119.4(4) . .
N73 N72 C76 110.4(5) . .
C76 N72 C65 130.2(5) . .
N72 N73 Fe3 111.8(3) . .
C74 N73 Fe3 138.7(4) . .
C74 N73 N72 106.8(4) . .
N73 C74 H74 125.1 . .
N73 C74 C75 109.8(6) . .
C75 C74 H74 125.1 . .
C74 C75 H75 126.9 . .
C76 C75 C74 106.1(6) . .
C76 C75 H75 127.0 . .
N72 C76 H76 126.6 . .
C75 C76 N72 106.8(6) . .
C75 C76 H76 126.6 . .
O77 C78 N79 120.5(4) . .
O77 C78 N83 119.9(4) . .
N79 C78 N83 119.6(5) . .
C78 N79 Fe3 125.2(3) . .
C80 N79 Fe3 117.0(3) . .
C80 N79 C78 117.6(4) . .
N79 C80 C81 125.8(5) . .
N79 C80 N84A 109.0(6) . .
N79 C80 N84B 119.0(5) . .
C81 C80 N84A 123.9(7) . .
C81 C80 N84B 114.3(6) . .
C80 C81 H81 123.7 . .
C82 C81 C80 112.6(5) . .
C82 C81 H81 123.7 . .
C81 C82 N89 119.6(5) . .
N83 C82 C81 126.2(5) . .
N83 C82 N89 114.2(4) . .
C78 N83 Fe4 122.9(3) . 7_656
C82 N83 Fe4 118.9(3) . 7_656
C82 N83 C78 118.1(4) . .
N85A N84A C80 120.5(9) . .
N85A N84A C88A 111.9(11) . .
C88A N84A C80 124.6(11) . .
N84A N85A Fe3 115.1(8) . .
N84A N85A C86A 104.9(11) . .
C86A N85A Fe3 139.9(9) . .
N85A C86A H86A 124.0 . .
N85A C86A C87A 111.9(13) . .
C87A C86A H86A 124.0 . .
C86A C87A H87A 128.4 . .
C86A C87A C88A 103.2(14) . .
C88A C87A H87A 128.4 . .
N84A C88A C87A 106.0(14) . .
N84A C88A H88A 127.0 . .
C87A C88A H88A 127.0 . .
N85B N84B C80 114.7(8) . .
C88B N84B C80 135.3(8) . .
C88B N84B N85B 109.9(9) . .
N84B N85B Fe3 115.0(7) . .
C86B N85B Fe3 141.3(8) . .
C86B N85B N84B 103.8(9) . .
N85B C86B H86B 124.7 . .
N85B C86B C87B 110.7(11) . .
C87B C86B H86B 124.7 . .
C86B C87B H87B 126.3 . .
C88B C87B C86B 107.4(11) . .
C88B C87B H87B 126.3 . .
N84B C88B H88B 126.1 . .
C87B C88B N84B 107.8(10) . .
C87B C88B H88B 126.1 . .
N90 N89 C82 119.0(4) . .
C93 N89 C82 130.0(5) . .
C93 N89 N90 111.0(5) . .
N89 N90 Fe4 114.5(3) . 7_656
C91 N90 Fe4 139.3(4) . 7_656
C91 N90 N89 105.9(5) . .
N90 C91 H91 124.8 . .
N90 C91 C92 110.4(5) . .
C92 C91 H91 124.8 . .
C91 C92 H92 127.2 . .
C93 C92 C91 105.5(6) . .
C93 C92 H92 127.2 . .
N89 C93 C92 107.0(6) . .
N89 C93 H93 126.5 . .
C92 C93 H93 126.5 . .
O94 C95 N96 120.2(4) . .
O94 C95 N100 119.9(4) . .
N96 C95 N100 119.9(4) . .
C95 N96 Fe2 124.9(3) . .
C97 N96 Fe2 117.1(3) . .
C97 N96 C95 117.9(4) . .
N96 C97 C98 124.8(4) . .
N96 C97 N01A 111.5(5) . .
N96 C97 N01B 116.1(6) . .
C98 C97 N01A 122.9(5) . .
C98 C97 N01B 118.6(6) . .
C97 C98 H98 122.8 . .
C97 C98 C99 114.4(4) . .
C99 C98 H98 122.8 . .
C98 C99 N106 120.8(4) . .
N100 C99 C98 125.0(4) . .
N100 C99 N106 114.1(4) . .
C95 N100 Fe4 123.3(3) . .
C99 N100 Fe4 118.6(3) . .
C99 N100 C95 117.7(4) . .
N02A N01A C97 120.7(8) . .
N02A N01A C05A 113.3(10) . .
C05A N01A C97 125.9(9) . .
N01A N02A Fe2 113.5(7) . .
N01A N02A C03A 101.7(10) . .
C03A N02A Fe2 140.3(8) . .
N02A C03A H03A 123.0 . .
N02A C03A C04A 113.9(11) . .
C04A C03A H03A 123.0 . .
C03A C04A H04A 127.6 . .
C05A C04A C03A 104.7(12) . .
C05A C04A H04A 127.6 . .
N01A C05A H05A 127.0 . .
C04A C05A N01A 106.0(10) . .
C04A C05A H05A 127.0 . .
N02B N01B C97 116.6(8) . .
C05B N01B C97 134.5(9) . .
C05B N01B N02B 108.8(9) . .
N01B N02B Fe2 114.4(6) . .
C03B N02B Fe2 138.1(8) . .
C03B N02B N01B 106.0(9) . .
N02B C03B H03B 123.9 . .
N02B C03B C04B 112.1(11) . .
C04B C03B H03B 123.9 . .
C03B C04B H04B 127.9 . .
C03B C04B C05B 104.2(11) . .
C05B C04B H04B 127.9 . .
N01B C05B C04B 108.7(10) . .
N01B C05B H05B 125.6 . .
C04B C05B H05B 125.6 . .
N107 N106 C99 119.0(4) . .
N107 N106 C110 112.4(4) . .
C110 N106 C99 128.5(5) . .
N106 N107 Fe4 114.2(3) . .
C108 N107 Fe4 139.3(4) . .
C108 N107 N106 104.4(4) . .
N107 C108 H108 124.0 . .
N107 C108 C109 112.1(5) . .
C109 C108 H108 124.0 . .
C108 C109 H109 126.9 . .
C108 C109 C110 106.2(5) . .
C110 C109 H109 126.9 . .
N106 C110 C109 105.0(5) . .
N106 C110 H110 127.5 . .
C109 C110 H110 127.5 . .
F12A B111 F15A 111.4(16) . .
F13A B111 F12A 116.2(16) . .
F13A B111 F15A 112.2(15) . .
F14A B111 F15A 104.3(16) . .
F14A B111 F12A 105.9(16) . .
F14A B111 F13A 105.8(16) . .
F12B B111 F13B 110.0(15) . .
F12B B111 F15B 110.6(16) . .
F13B B111 F15B 107.7(15) . .
F14B B111 F12B 112.5(15) . .
F14B B111 F13B 108.4(15) . .
F14B B111 F15B 107.5(15) . .
F15C B111 F12C 120.4(16) . .
F14C B111 F15C 111.8(15) . .
F14C B111 F12C 104.9(16) . .
F13C B111 F12C 102.6(15) . .
F13C B111 F15C 111.7(16) . .
F13C B111 F14C 103.7(15) . .
F13D B111 F15D 108.9(14) . .
F14D B111 F13D 115.2(15) . .
F14D B111 F15D 110.8(13) . .
F12D B111 F15D 104.5(13) . .
F12D B111 F13D 105.6(14) . .
F12D B111 F14D 111.2(14) . .
F17A B16A F20A 99.4(10) . .
F18A B16A F17A 108.3(10) . .
F18A B16A F19A 115.9(11) . .
F18A B16A F20A 111.0(11) . .
F19A B16A F17A 110.3(11) . .
F19A B16A F20A 110.7(11) . .
F17B B16B F18B 109.9(12) . .
F17B B16B F19B 109.5(12) . .
F19B B16B F18B 106.5(12) . .
F20B B16B F17B 108.8(12) . .
F20B B16B F18B 105.6(12) . .
F20B B16B F19B 116.4(13) . .
F17C B16C F18C 115.2(14) . .
F17C B16C F19C 111.7(12) . .
F17C B16C F20C 107.7(13) . .
F18C B16C F19C 105.5(13) . .
F20C B16C F18C 105.1(13) . .
F20C B16C F19C 111.4(14) . .
F23A B21A F22A 104.6(10) . .
F24A B21A F22A 104.3(9) . .
F24A B21A F23A 105.0(10) . .
F25A B21A F22A 106.0(10) . .
F25A B21A F23A 122.2(11) . .
F25A B21A F24A 113.0(11) . .
F22B B21A F25B 106.8(11) . .
F23B B21A F22B 109.5(12) . .
F23B B21A F24B 113.3(11) . .
F23B B21A F25B 113.1(11) . .
F24B B21A F22B 107.0(11) . .
F24B B21A F25B 106.8(10) . .
F23C B21C F22C 111.9(14) . .
F23C B21C F24C 112.3(14) . .
F23C B21C F25C 108.0(13) . .
F24C B21C F22C 111.7(13) . .
F25C B21C F22C 102.8(12) . .
F25C B21C F24C 109.7(13) . .
F27A B26A F28A 112.7(16) . .
F27A B26A F29A 110.2(15) . .
F27A B26A F30A 107.3(14) . .
F29A B26A F28A 105.0(15) . .
F29A B26A F30A 118.2(17) . .
F30A B26A F28A 103.3(14) . .
F27B B26B F28B 111.4(18) . .
F29B B26B F27B 109.0(18) . .
F29B B26B F28B 109.4(18) . .
F29B B26B F30B 111.2(19) . .
F30B B26B F27B 109.1(18) . .
F30B B26B F28B 106.7(17) . .
N33A C32A C31A 169(4) . .
H31D C31B H31E 109.5 . .
H31D C31B H31F 109.5 . .
H31E C31B H31F 109.5 . .
C32B C31B H31D 109.5 . .
C32B C31B H31E 109.5 . .
C32B C31B H31F 109.5 . .
N33B C32B C31B 172(2) . .
H13A C134 H13B 109.5 . .
H13A C134 H13C 109.5 . .
H13B C134 H13C 109.5 . .
C135 C134 H13A 109.5 . .
C135 C134 H13B 109.5 . .
C135 C134 H13C 109.5 . .
N136 C135 C134 175.9(18) . .
N39C C38A C37A 174(2) . .
H37D C37B H37E 109.5 . .
H37D C37B H37F 109.5 . .
H37E C37B H37F 109.5 . .
C38B C37B H37D 109.5 . .
C38B C37B H37E 109.5 . .
C38B C37B H37F 109.5 . .
N39C C38B C37B 163(2) . .
N42C C41C C40C 170.9(19) . .
H40F C40D H40G 109.5 . .
H40F C40D H40H 109.5 . .
H40G C40D H40H 109.5 . .
C41D C40D H40F 109.5 . .
C41D C40D H40G 109.5 . .
C41D C40D H40H 109.5 . .
N42D C41D C40D 154(5) . .

loop_
_geom_bond_atom_site_label_1
_geom_bond_atom_site_label_2
_geom_bond_distance
_geom_bond_site_symmetry_2
Fe1 N11 2.120(5) .
Fe1 N17A 1.884(11) .
Fe1 N17B 2.297(11) .
Fe1 N28 2.109(4) .
Fe1 N34 2.076(4) .
Fe1 N45 2.107(4) .
Fe1 N51A 2.108(14) .
Fe1 N51B 2.041(11) .
Fe2 N15 2.154(4) .
Fe2 N22 2.199(5) .
Fe2 N62 2.194(4) .
Fe2 N68 2.184(4) .
Fe2 N96 2.189(4) .
Fe2 N02A 2.158(10) .
Fe2 N02B 2.182(9) .
Fe3 N32 2.176(4) 7_656
Fe3 N39A 2.243(10) 7_656
Fe3 N39B 2.173(10) 7_656
Fe3 N66 2.171(4) .
Fe3 N73 2.231(4) .
Fe3 N79 2.198(4) .
Fe3 N85A 2.041(11) .
Fe3 N85B 2.264(10) .
Fe4 N49 2.191(4) 7_656
Fe4 N56 2.196(4) 7_656
Fe4 N83 2.184(4) 7_656
Fe4 N90 2.187(4) 7_656
Fe4 N100 2.181(4) .
Fe4 N107 2.194(4) .
Fe5 O6 1.995(3) .
Fe5 O7 2.013(3) .
Fe5 O8 2.006(4) .
O9 C10 1.252(6) .
C10 N11 1.372(6) .
C10 N15 1.372(7) .
N11 C12 1.320(7) .
C12 C13 1.389(9) .
C12 N16A 1.480(12) .
C12 N16B 1.388(11) .
C13 H13 0.9500 .
C13 C14 1.375(8) .
C14 N15 1.335(7) .
C14 N21 1.401(7) .
N16A N17A 1.424(15) .
N16A C20A 1.307(17) .
N17A C18A 1.356(15) .
C18A H18A 0.9500 .
C18A C19A 1.34(2) .
C19A H19A 0.9500 .
C19A C20A 1.341(19) .
C20A H20A 0.9500 .
N16B N17B 1.347(16) .
N16B C20B 1.307(15) .
N17B C18B 1.354(14) .
C18B H18B 0.9500 .
C18B C19B 1.350(19) .
C19B H19B 0.9500 .
C19B C20B 1.364(15) .
C20B H20B 0.9500 .
N21 N22 1.366(6) .
N21 C25 1.361(8) .
N22 C23 1.318(7) .
C23 H23 0.9500 .
C23 C24 1.387(9) .
C24 H24 0.9500 .
C24 C25 1.357(10) .
C25 H25 0.9500 .
O26 C27 1.246(6) .
C27 N28 1.385(6) .
C27 N32 1.374(6) .
N28 C29 1.323(6) .
C29 C30 1.372(7) .
C29 N33 1.409(6) .
C30 H30 0.9500 .
C30 C31 1.361(7) .
C31 N32 1.319(6) .
C31 N38A 1.398(10) .
C31 N38B 1.482(11) .
N33 N34 1.354(6) .
N33 C37 1.352(7) .
N34 C35 1.335(7) .
C35 H35 0.9500 .
C35 C36 1.374(9) .
C36 H36 0.9500 .
C36 C37 1.371(9) .
C37 H37 0.9500 .
N38A N39A 1.329(14) .
N38A C42A 1.325(15) .
N39A C40A 1.320(16) .
C40A H40A 0.9500 .
C40A C41A 1.394(17) .
C41A H41A 0.9500 .
C41A C42A 1.342(17) .
C42A H42A 0.9500 .
N38B N39B 1.375(14) .
N38B C42B 1.361(15) .
N39B C40B 1.292(18) .
C40B H40B 0.9500 .
C40B C41B 1.42(2) .
C41B H41B 0.9500 .
C41B C42B 1.339(17) .
C42B H42B 0.9500 .
O43 C44 1.248(6) .
C44 N45 1.375(6) .
C44 N49 1.372(6) .
N45 C46 1.349(6) .
C46 C47 1.381(7) .
C46 N50A 1.265(13) .
C46 N50B 1.539(12) .
C47 H47 0.9500 .
C47 C48 1.350(7) .
C48 N49 1.344(6) .
C48 N55 1.422(7) .
N50A N51A 1.369(19) .
N50A C54A 1.353(16) .
N51A C52A 1.39(2) .
C52A H52A 0.9500 .
C52A C53A 1.39(2) .
C53A H53A 0.9500 .
C53A C54A 1.42(2) .
C54A H54A 0.9500 .
N50B N51B 1.333(19) .
N50B C54B 1.393(17) .
N51B C52B 1.287(18) .
C52B H52B 0.9500 .
C52B C53B 1.36(2) .
C53B H53B 0.9500 .
C53B C54B 1.28(2) .
C54B H54B 0.9500 .
N55 N56 1.355(6) .
N55 C59 1.359(7) .
N56 C57 1.325(7) .
C57 H57 0.9500 .
C57 C58 1.395(9) .
C58 H58 0.9500 .
C58 C59 1.356(9) .
C59 H59 0.9500 .
O60 C61 1.256(6) .
C61 N62 1.381(6) .
C61 N66 1.360(7) .
N62 C63 1.339(6) .
C63 C64 1.360(7) .
C63 N67 1.413(7) .
C64 H64 0.9500 .
C64 C65 1.368(7) .
C65 N66 1.333(6) .
C65 N72 1.405(7) .
N67 N68 1.360(6) .
N67 C71 1.361(6) .
N68 C69 1.329(7) .
C69 H69 0.9500 .
C69 C70 1.408(9) .
C70 H70 0.9500 .
C70 C71 1.345(9) .
C71 H71 0.9500 .
N72 N73 1.365(6) .
N72 C76 1.369(7) .
N73 C74 1.321(7) .
C74 H74 0.9500 .
C74 C75 1.417(9) .
C75 H75 0.9500 .
C75 C76 1.366(10) .
C76 H76 0.9500 .
O77 C78 1.235(6) .
C78 N79 1.390(6) .
C78 N83 1.398(6) .
N79 C80 1.320(7) .
C80 C81 1.403(8) .
C80 N84A 1.418(12) .
C80 N84B 1.449(10) .
C81 H81 0.9500 .
C81 C82 1.368(8) .
C82 N83 1.316(7) .
C82 N89 1.411(6) .
N84A N85A 1.340(15) .
N84A C88A 1.372(18) .
N85A C86A 1.354(17) .
C86A H86A 0.9500 .
C86A C87A 1.39(2) .
C87A H87A 0.9500 .
C87A C88A 1.42(2) .
C88A H88A 0.9500 .
N84B N85B 1.382(13) .
N84B C88B 1.331(14) .
N85B C86B 1.342(15) .
C86B H86B 0.9500 .
C86B C87B 1.346(16) .
C87B H87B 0.9500 .
C87B C88B 1.330(16) .
C88B H88B 0.9500 .
N89 N90 1.358(6) .
N89 C93 1.356(8) .
N90 C91 1.324(7) .
C91 H91 0.9500 .
C91 C92 1.408(9) .
C92 H92 0.9500 .
C92 C93 1.366(9) .
C93 H93 0.9500 .
O94 C95 1.235(5) .
C95 N96 1.377(6) .
C95 N100 1.384(6) .
N96 C97 1.333(6) .
C97 C98 1.353(7) .
C97 N01A 1.488(11) .
C97 N01B 1.390(10) .
C98 H98 0.9500 .
C98 C99 1.373(7) .
C99 N100 1.320(6) .
C99 N106 1.417(6) .
N01A N02A 1.320(14) .
N01A C05A 1.369(14) .
N02A C03A 1.330(15) .
C03A H03A 0.9500 .
C03A C04A 1.366(17) .
C04A H04A 0.9500 .
C04A C05A 1.330(17) .
C05A H05A 0.9500 .
N01B N02B 1.390(13) .
N01B C05B 1.325(14) .
N02B C03B 1.293(14) .
C03B H03B 0.9500 .
C03B C04B 1.376(16) .
C04B H04B 0.9500 .
C04B C05B 1.378(16) .
C05B H05B 0.9500 .
N106 N107 1.349(6) .
N106 C110 1.359(7) .
N107 C108 1.319(7) .
C108 H108 0.9500 .
C108 C109 1.369(8) .
C109 H109 0.9500 .
C109 C110 1.374(9) .
C110 H110 0.9500 .
B111 F12A 1.376(16) .
B111 F13A 1.339(15) .
B111 F14A 1.489(16) .
B111 F15A 1.385(16) .
B111 F12B 1.376(16) .
B111 F13B 1.405(16) .
B111 F14B 1.370(15) .
B111 F15B 1.411(16) .
B111 F12C 1.423(14) .
B111 F13C 1.450(14) .
B111 F14C 1.435(15) .
B111 F15C 1.289(15) .
B111 F12D 1.442(15) .
B111 F13D 1.378(15) .
B111 F14D 1.354(15) .
B111 F15D 1.414(14) .
B16A F17A 1.411(14) .
B16A F18A 1.318(14) .
B16A F19A 1.403(14) .
B16A F20A 1.420(14) .
B16B F17B 1.381(14) .
B16B F18B 1.428(15) .
B16B F19B 1.403(15) .
B16B F20B 1.374(16) .
B16C F17C 1.325(15) .
B16C F18C 1.403(15) .
B16C F19C 1.418(14) .
B16C F20C 1.382(16) .
B21A F22A 1.448(12) .
B21A F23A 1.416(13) .
B21A F24A 1.371(12) .
B21A F25A 1.340(12) .
B21A F22B 1.399(14) .
B21A F23B 1.332(12) .
B21A F24B 1.372(13) .
B21A F25B 1.399(13) .
B21A F22C 1.377(18) .
B21A F23C 1.478(19) .
B21A F24C 1.376(18) .
B21A F25C 1.326(18) .
B21C F22C 1.402(15) .
B21C F23C 1.366(16) .
B21C F24C 1.398(15) .
B21C F25C 1.389(15) .
B26A F27A 1.348(17) .
B26A F28A 1.443(18) .
B26A F29A 1.357(17) .
B26A F30A 1.388(18) .
B26B F27B 1.388(19) .
B26B F28B 1.399(19) .
B26B F29B 1.373(19) .
B26B F30B 1.380(19) .
C31A H31A 0.9800 .
C31A H31B 0.9800 .
C31A H31C 0.9800 .
C31A C32A 1.470(17) .
C32A N33A 1.132(16) .
C31B H31D 0.9800 .
C31B H31E 0.9800 .
C31B H31F 0.9800 .
C31B C32B 1.458(15) .
C32B N33B 1.146(14) .
C134 H13A 0.9800 .
C134 H13B 0.9800 .
C134 H13C 0.9800 .
C134 C135 1.51(2) .
C135 N136 1.072(16) .
C37A H37A 0.9800 .
C37A H37B 0.9800 .
C37A H37C 0.9800 .
C37A C38A 1.491(15) .
C38A N39C 1.174(13) .
C37B H37D 0.9800 .
C37B H37E 0.9800 .
C37B H37F 0.9800 .
C37B C38B 1.437(15) .
C38B N39C 1.153(14) .
C40C H40C 0.9800 .
C40C H40D 0.9800 .
C40C H40E 0.9800 .
C40C C41C 1.388(14) .
C41C N42C 1.192(14) .
C40D H40F 0.9800 .
C40D H40G 0.9800 .
C40D H40H 0.9800 .
C40D C41D 1.457(18) .
C41D N42D 1.178(19) .
